data_7037043
loop_
_publ_author_name
'Parshamoni, Srinivasulu'
'Telangae, Jyothi'
'Konar, Sanjit'

_publ_section_title
;
 Regulation of the pore size by shifting the coordination sites of ligands
 in two MOFs: enhancement of CO2 uptake and selective sensing of
 nitrobenzene.
;
_journal_issue 48
_journal_name_full 'Dalton transactions (Cambridge, England : 2003)'
_journal_page_first 20926
_journal_page_last 20935
_journal_paper_doi 10.1039/c5dt01976a
_journal_volume 44
_journal_year 2015
_chemical_formula_moiety 'C52 H36 Cd2 N8 O12 S2'
_chemical_formula_sum 'C52 H36 Cd2 N8 O12 S2'
_chemical_formula_weight 1253.81
_space_group_crystal_system monoclinic
_space_group_IT_number 14
_space_group_name_Hall '-P 2yn'
_space_group_name_H-M_alt 'P 1 21/n 1'
_symmetry_space_group_name_Hall '-P 2yn'
_symmetry_space_group_name_H-M 'P 1 21/n 1'
_atom_sites_solution_hydrogens geom
_audit_creation_date 2015-10-23
_audit_creation_method
;
Olex2 1.2-dev
(compiled 2015.09.30 svn.r3233 for OlexSys, GUI svn.r3563)
;
_audit_update_record
;
2015-10-24 deposited with the CCDC.
2015-10-29 downloaded from the CCDC.
;
_cell_angle_alpha 90
_cell_angle_beta 104.735(2)
_cell_angle_gamma 90
_cell_formula_units_Z 4
_cell_length_a 13.0805(4)
_cell_length_b 25.5412(9)
_cell_length_c 19.3453(7)
_cell_measurement_reflns_used 9709
_cell_measurement_temperature 296(2)
_cell_measurement_theta_max 22.63
_cell_measurement_theta_min 2.18
_cell_volume 6250.5(4)
_computing_cell_refinement 'SAINT v8.34A (Bruker, 2013)'
_computing_data_reduction 'SAINT v8.34A (Bruker, 2013)'
_computing_molecular_graphics 'Olex2 (Dolomanov et al., 2009)'
_computing_publication_material 'Olex2 (Dolomanov et al., 2009)'
_computing_structure_refinement 'ShelXL (Sheldrick, 2015)'
_diffrn_ambient_temperature 296.15
_diffrn_measured_fraction_theta_full 0.996
_diffrn_measured_fraction_theta_max 0.996
_diffrn_measurement_device_type 'CCD area detector'
_diffrn_measurement_method 'phi and omega scans'
_diffrn_radiation_monochromator graphite
_diffrn_radiation_type MoK\a
_diffrn_radiation_wavelength 0.71073
_diffrn_reflns_av_R_equivalents 0.1143
_diffrn_reflns_av_unetI/netI 0.0849
_diffrn_reflns_laue_measured_fraction_full 0.996
_diffrn_reflns_laue_measured_fraction_max 0.996
_diffrn_reflns_limit_h_max 15
_diffrn_reflns_limit_h_min -15
_diffrn_reflns_limit_k_max 30
_diffrn_reflns_limit_k_min -30
_diffrn_reflns_limit_l_max 22
_diffrn_reflns_limit_l_min -23
_diffrn_reflns_number 73076
_diffrn_reflns_point_group_measured_fraction_full 0.996
_diffrn_reflns_point_group_measured_fraction_max 0.996
_diffrn_reflns_theta_full 25.115
_diffrn_reflns_theta_max 25.115
_diffrn_reflns_theta_min 1.349
_exptl_absorpt_coefficient_mu 0.806
_exptl_absorpt_correction_T_max 0.754
_exptl_absorpt_correction_T_min 0.727
_exptl_absorpt_correction_type multi-scan
_exptl_absorpt_process_details
;
SADABS-2014/4 (Bruker,2014/4) was used for absorption correction.
wR2(int) was 0.0846 before and 0.0623 after correction.
The Ratio of minimum to maximum transmission is 0.9121.
The \l/2 correction factor is 0.00150.
;
_exptl_crystal_colour yellow
_exptl_crystal_density_diffrn 1.332
_exptl_crystal_description block
_exptl_crystal_F_000 2512
_exptl_crystal_size_max 0.46
_exptl_crystal_size_mid 0.34
_exptl_crystal_size_min 0.25
_refine_diff_density_max 0.419
_refine_diff_density_min -0.513
_refine_diff_density_rms 0.077
_refine_ls_extinction_method none
_refine_ls_goodness_of_fit_ref 0.890
_refine_ls_hydrogen_treatment constr
_refine_ls_matrix_type full
_refine_ls_number_parameters 685
_refine_ls_number_reflns 11163
_refine_ls_number_restraints 0
_refine_ls_restrained_S_all 0.890
_refine_ls_R_factor_all 0.0698
_refine_ls_R_factor_gt 0.0381
_refine_ls_shift/su_max 0.004
_refine_ls_shift/su_mean 0.000
_refine_ls_structure_factor_coef Fsqd
_refine_ls_weighting_details 'w=1/[\s^2^(Fo^2^)+(0.0178P)^2^] where P=(Fo^2^+2Fc^2^)/3'
_refine_ls_weighting_scheme calc
_refine_ls_wR_factor_gt 0.0640
_refine_ls_wR_factor_ref 0.0705
_reflns_Friedel_coverage 0.000
_reflns_number_gt 7095
_reflns_number_total 11163
_reflns_threshold_expression 'I > 2\s(I)'
_cod_data_source_file c5dt01976a2.cif
_cod_data_source_block compoind_2_0m_sq
_cod_depositor_comments
;
The following automatic conversions were performed:

'_exptl_absorpt_correction_type' value 'MULTI-SCAN' changed to
'multi-scan' according to
/usr/data/users/saulius/crontab/automatic-downloads/rss-feeds/RSC/lib/dictionaries/cif_core.dic
dictionary named 'cif_core.dic' version 2.4.2 from 2011-04-26.

Automatic conversion script
Id: cif_fix_values 3271 2015-04-21 07:52:19Z andrius 

 Adding full bibliography for 7037043--7037044.cif.
;
_cod_database_code 7037043
_shelx_space_group_comment
;
The symmetry employed for this shelxl refinement is uniquely defined
by the following loop, which should always be used as a source of
symmetry information in preference to the above space-group names.
They are only intended as comments.
;
_olex2_refinement_description
;
1. Fixed Uiso
 At 1.2 times of:
  All C(H) groups
2.a Aromatic/amide H refined with riding coordinates:
 C25(H25), C24(H24), C3(H3), C21(H21), C2(H2), C28(H28), C27(H27), C6(H6),
 C12(H12), C17(H17), C10(H10), C29(H29), C11(H11), C22(H22), C9(H9), C30(H30),
 C5(H5), C13(H13), C18(H18), C15(H15), C14(H14), C46(H46), C39(H39), C41(H41),
 C42(H42), C43(H43), C36(H36), C35(H35), C37(H37), C44(H44), C40(H40), C49(H49),
  C47(H47), C50(H50), C51(H51), C52(H52)
;
_shelx_shelxl_version_number 2014/7
_olex2_submission_special_instructions 'No special instructions were received'

loop_
_space_group_symop_operation_xyz
'x, y, z'
'-x+1/2, y+1/2, -z+1/2'
'-x, -y, -z'
'x-1/2, -y-1/2, z-1/2'

loop_
_atom_site_label
_atom_site_type_symbol
_atom_site_fract_x
_atom_site_fract_y
_atom_site_fract_z
_atom_site_U_iso_or_equiv
_atom_site_adp_type
_atom_site_occupancy
_atom_site_site_symmetry_order
_atom_site_calc_flag
_atom_site_refinement_flags_posn
Cd1 Cd 0.60877(2) 1.04972(2) 0.79348(2) 0.02577(8) Uani 1 1 d .
Cd2 Cd 0.55517(2) 0.94495(2) 0.63009(2) 0.02555(8) Uani 1 1 d .
S3 S 1.09426(7) 0.80532(4) 0.83265(5) 0.0306(2) Uani 1 1 d .
S4 S 0.04900(7) 1.18734(4) 0.57170(6) 0.0353(3) Uani 1 1 d .
C20 C 0.3355(3) 1.08080(13) 0.61669(18) 0.0241(9) Uani 1 1 d .
C4 C 0.9873(3) 0.84866(13) 0.82190(19) 0.0252(9) Uani 1 1 d .
C32 C 0.5731(3) 0.81665(14) 0.49652(19) 0.0255(9) Uani 1 1 d .
C19 C 0.4302(3) 1.04488(15) 0.63255(19) 0.0253(9) Uani 1 1 d .
C34 C 0.5773(3) 1.17926(14) 0.92382(19) 0.0261(9) Uani 1 1 d .
C33 C 0.5840(3) 1.13371(15) 0.8751(2) 0.0294(9) Uani 1 1 d .
C25 C 0.2513(3) 1.07143(14) 0.55871(19) 0.0319(10) Uani 1 1 d .
H25 H 0.2522 1.0423 0.5300 0.038 Uiso 1 1 calc R
C7 C 0.7325(3) 0.95651(16) 0.7956(2) 0.0328(10) Uani 1 1 d .
C1 C 0.8214(3) 0.91767(14) 0.80483(19) 0.0283(9) Uani 1 1 d .
C24 C 0.1654(3) 1.10510(14) 0.5430(2) 0.0327(10) Uani 1 1 d .
H24 H 0.1096 1.0992 0.5031 0.039 Uiso 1 1 calc R
C3 C 0.9979(3) 0.89167(14) 0.8663(2) 0.0366(10) Uani 1 1 d .
H3 H 1.0601 0.8972 0.9015 0.044 Uiso 1 1 calc R
C26 C 0.0632(3) 1.23845(13) 0.51342(19) 0.0244(9) Uani 1 1 d .
C21 C 0.3328(3) 1.12381(14) 0.65928(19) 0.0327(10) Uani 1 1 d .
H21 H 0.3897 1.1305 0.6982 0.039 Uiso 1 1 calc R
C2 C 0.9144(3) 0.92659(14) 0.8576(2) 0.0365(10) Uani 1 1 d .
H2 H 0.9204 0.9559 0.8870 0.044 Uiso 1 1 calc R
C8 C 1.0809(3) 0.76037(13) 0.89861(19) 0.0249(9) Uani 1 1 d .
C23 C 0.1631(3) 1.14730(13) 0.58664(19) 0.0253(9) Uani 1 1 d .
C28 C 0.1102(3) 1.32640(14) 0.4972(2) 0.0340(10) Uani 1 1 d .
H28 H 0.1378 1.3583 0.5166 0.041 Uiso 1 1 calc R
C27 C 0.1028(3) 1.28587(14) 0.5416(2) 0.0336(10) Uani 1 1 d .
H27 H 0.1245 1.2903 0.5909 0.040 Uiso 1 1 calc R
C6 C 0.8130(3) 0.87467(14) 0.76082(19) 0.0323(10) Uani 1 1 d .
H6 H 0.7512 0.8690 0.7253 0.039 Uiso 1 1 calc R
C12 C 1.0151(3) 0.71885(15) 0.8786(2) 0.0408(11) Uani 1 1 d .
H12 H 0.9736 0.7164 0.8319 0.049 Uiso 1 1 calc R
C17 C 0.8343(3) 1.08664(15) 0.76078(18) 0.0345(10) Uani 1 1 d .
H17 H 0.8588 1.0545 0.7808 0.041 Uiso 1 1 calc R
C16 C 0.9051(3) 1.11979(17) 0.7393(2) 0.0401(11) Uani 1 1 d .
C10 C 1.1366(3) 0.72598(16) 1.0169(2) 0.0433(11) Uani 1 1 d .
H10 H 1.1776 0.7287 1.0637 0.052 Uiso 1 1 calc R
C31 C 0.5725(3) 0.86110(15) 0.5474(2) 0.0300(9) Uani 1 1 d .
C29 C 0.0357(3) 1.27317(16) 0.3956(2) 0.0442(11) Uani 1 1 d .
H29 H 0.0115 1.2692 0.3463 0.053 Uiso 1 1 calc R
C11 C 1.0097(3) 0.68036(15) 0.9277(2) 0.0399(11) Uani 1 1 d .
H11 H 0.9634 0.6524 0.9143 0.048 Uiso 1 1 calc R
C22 C 0.2466(3) 1.15704(14) 0.64485(19) 0.0320(10) Uani 1 1 d .
H22 H 0.2450 1.1857 0.6742 0.038 Uiso 1 1 calc R
C9 C 1.1402(3) 0.76554(15) 0.9676(2) 0.0427(11) Uani 1 1 d .
H9 H 1.1824 0.7950 0.9816 0.051 Uiso 1 1 calc R
C30 C 0.0301(3) 1.23145(16) 0.4402(2) 0.0469(11) Uani 1 1 d .
H30 H 0.0044 1.1992 0.4212 0.056 Uiso 1 1 calc R
C5 C 0.8956(3) 0.84006(14) 0.76913(19) 0.0331(10) Uani 1 1 d .
H5 H 0.8898 0.8110 0.7394 0.040 Uiso 1 1 calc R
C13 C 0.7005(3) 1.14546(17) 0.7255(2) 0.0510(12) Uani 1 1 d .
H13 H 0.6303 1.1548 0.7206 0.061 Uiso 1 1 calc R
C18 C 1.0161(3) 1.10393(18) 0.7482(2) 0.0447(12) Uani 1 1 d .
H18 H 1.0648 1.1279 0.7395 0.054 Uiso 1 1 calc R
C15 C 0.8693(3) 1.16745(18) 0.7114(2) 0.0595(14) Uani 1 1 d .
H15 H 0.9151 1.1910 0.6983 0.071 Uiso 1 1 calc R
C14 C 0.7649(3) 1.18021(19) 0.7030(3) 0.0718(16) Uani 1 1 d .
H14 H 0.7384 1.2119 0.6824 0.086 Uiso 1 1 calc R
O6 O 0.51182(18) 1.05925(9) 0.67820(12) 0.0354(6) Uani 1 1 d .
O4 O 0.6474(2) 1.09721(9) 0.90086(13) 0.0391(7) Uani 1 1 d .
O5 O 0.42264(17) 1.00267(9) 0.59843(13) 0.0331(6) Uani 1 1 d .
O7 O 0.65216(19) 0.95146(10) 0.74515(13) 0.0431(7) Uani 1 1 d .
O10 O 0.50982(19) 0.89826(9) 0.52532(12) 0.0360(7) Uani 1 1 d .
O9 O 0.63378(19) 0.86000(9) 0.60905(13) 0.0354(7) Uani 1 1 d .
O3 O 0.52722(19) 1.13316(9) 0.81272(13) 0.0385(7) Uani 1 1 d .
O0AA O 1.08130(19) 0.77663(9) 0.76634(12) 0.0382(7) Uani 1 1 d .
O8 O 0.74388(18) 0.99350(10) 0.84024(14) 0.0433(7) Uani 1 1 d .
O1AA O 1.19060(17) 0.83419(9) 0.85944(13) 0.0349(7) Uani 1 1 d .
N4 N 0.4732(2) 1.00029(11) 0.81581(15) 0.0292(8) Uani 1 1 d .
N3 N 0.7330(2) 1.09888(12) 0.75396(15) 0.0348(8) Uani 1 1 d .
N2 N 0.6928(2) 0.99059(11) 0.60271(14) 0.0244(7) Uani 1 1 d .
N1 N 0.4390(2) 0.89203(12) 0.67501(15) 0.0313(8) Uani 1 1 d .
N6 N 1.1545(2) 1.04999(14) 0.77427(18) 0.0462(9) Uani 1 1 d .
N5 N 1.0449(2) 1.05813(14) 0.76738(19) 0.0492(10) Uani 1 1 d .
C46 C 0.3735(3) 1.01645(14) 0.80137(19) 0.0319(10) Uani 1 1 d .
H46 H 0.3582 1.0499 0.7828 0.038 Uiso 1 1 calc R
C39 C 0.7931(3) 0.97448(14) 0.61835(18) 0.0274(9) Uani 1 1 d .
H39 H 0.8097 0.9425 0.6416 0.033 Uiso 1 1 calc R
C41 C 0.4053(3) 0.81161(16) 0.7282(2) 0.0470(12) Uani 1 1 d .
H41 H 0.4314 0.7805 0.7510 0.056 Uiso 1 1 calc R
C42 C 0.3364(3) 0.90340(14) 0.66220(18) 0.0310(9) Uani 1 1 d .
H42 H 0.3127 0.9349 0.6396 0.037 Uiso 1 1 calc R
C43 C 0.4948(3) 0.95192(16) 0.84253(19) 0.0373(10) Uani 1 1 d .
H43 H 0.5643 0.9401 0.8525 0.045 Uiso 1 1 calc R
C38 C 0.8742(3) 1.00311(14) 0.60164(19) 0.0275(9) Uani 1 1 d .
C36 C 0.7453(3) 1.06791(15) 0.5515(2) 0.0379(10) Uani 1 1 d .
H36 H 0.7265 1.0998 0.5286 0.045 Uiso 1 1 calc R
C35 C 0.6707(3) 1.03688(14) 0.56962(18) 0.0301(9) Uani 1 1 d .
H35 H 0.6010 1.0485 0.5583 0.036 Uiso 1 1 calc R
C37 C 0.8484(3) 1.05101(15) 0.5680(2) 0.0390(10) Uani 1 1 d .
H37 H 0.9005 1.0716 0.5566 0.047 Uiso 1 1 calc R
C45 C 0.2909(3) 0.98622(15) 0.8125(2) 0.0392(11) Uani 1 1 d .
C44 C 0.4187(3) 0.91915(16) 0.8558(2) 0.0447(11) Uani 1 1 d .
H44 H 0.4362 0.8859 0.8747 0.054 Uiso 1 1 calc R
C40 C 0.4717(3) 0.84685(16) 0.7081(2) 0.0399(11) Uani 1 1 d .
H40 H 0.5433 0.8388 0.7180 0.048 Uiso 1 1 calc R
O11 O 0.04847(19) 1.21134(9) 0.63924(14) 0.0420(7) Uani 1 1 d .
O12 O -0.03945(19) 1.15604(9) 0.53477(15) 0.0513(8) Uani 1 1 d .
C48 C 0.2629(3) 0.87034(15) 0.68097(19) 0.0314(10) Uani 1 1 d .
C49 C 0.1504(3) 0.88548(16) 0.6677(2) 0.0356(10) Uani 1 1 d .
H49 H 0.1016 0.8618 0.6772 0.043 Uiso 1 1 calc R
C47 C 0.2991(3) 0.82347(15) 0.7138(2) 0.0404(11) Uani 1 1 d .
H47 H 0.2522 0.8001 0.7261 0.048 Uiso 1 1 calc R
N7 N 0.1203(2) 0.93055(13) 0.64355(17) 0.0391(9) Uani 1 1 d .
C50 C 0.9837(3) 0.98431(16) 0.61605(19) 0.0343(10) Uani 1 1 d .
H50 H 1.0360 1.0077 0.6114 0.041 Uiso 1 1 calc R
N8 N 1.0104(2) 0.93740(12) 0.63469(16) 0.0363(8) Uani 1 1 d .
C51 C 1.1814(3) 1.00496(18) 0.7985(2) 0.0482(12) Uani 1 1 d .
H51 H 1.1302 0.9828 0.8078 0.058 Uiso 1 1 calc R
C52 C 0.3149(3) 0.93677(15) 0.8404(2) 0.0455(11) Uani 1 1 d .
H52 H 0.2619 0.9154 0.8490 0.055 Uiso 1 1 calc R

loop_
_atom_site_aniso_label
_atom_site_aniso_U_11
_atom_site_aniso_U_22
_atom_site_aniso_U_33
_atom_site_aniso_U_23
_atom_site_aniso_U_13
_atom_site_aniso_U_12
Cd1 0.02006(15) 0.02662(17) 0.03069(17) -0.00426(14) 0.00656(12) 0.00054(12)
Cd2 0.02108(15) 0.02525(17) 0.03088(17) -0.00298(14) 0.00767(12) 0.00201(12)
S3 0.0288(6) 0.0255(6) 0.0393(7) 0.0075(5) 0.0120(5) 0.0035(5)
S4 0.0280(6) 0.0234(6) 0.0579(8) 0.0132(5) 0.0172(5) 0.0044(5)
C20 0.026(2) 0.021(2) 0.026(2) 0.0005(18) 0.0065(18) -0.0022(17)
C4 0.029(2) 0.017(2) 0.032(2) 0.0051(18) 0.0121(19) 0.0033(17)
C32 0.030(2) 0.020(2) 0.028(2) -0.0032(18) 0.0102(19) -0.0001(17)
C19 0.025(2) 0.027(2) 0.025(2) 0.0031(19) 0.0083(18) -0.0002(18)
C34 0.027(2) 0.022(2) 0.028(2) -0.0033(19) 0.0049(18) -0.0030(17)
C33 0.028(2) 0.031(3) 0.033(3) -0.007(2) 0.015(2) -0.0051(19)
C25 0.033(2) 0.031(2) 0.030(2) -0.0070(19) 0.0049(19) 0.0059(18)
C7 0.029(2) 0.033(3) 0.041(3) 0.007(2) 0.016(2) 0.005(2)
C1 0.025(2) 0.029(2) 0.030(2) 0.0038(19) 0.0044(18) 0.0019(18)
C24 0.030(2) 0.025(2) 0.038(3) -0.001(2) -0.0007(19) 0.0022(18)
C3 0.028(2) 0.029(3) 0.049(3) -0.005(2) 0.001(2) 0.0043(19)
C26 0.024(2) 0.021(2) 0.029(2) 0.0078(18) 0.0085(18) 0.0014(17)
C21 0.031(2) 0.031(3) 0.032(2) -0.007(2) 0.0008(19) 0.0005(19)
C2 0.037(2) 0.026(2) 0.044(3) -0.008(2) 0.005(2) 0.0046(19)
C8 0.025(2) 0.018(2) 0.034(2) 0.0054(18) 0.0114(19) -0.0014(17)
C23 0.026(2) 0.017(2) 0.035(2) 0.0052(18) 0.0111(19) 0.0020(17)
C28 0.046(3) 0.021(2) 0.033(3) 0.0014(19) 0.007(2) -0.0065(19)
C27 0.046(3) 0.025(2) 0.029(2) 0.003(2) 0.009(2) -0.0100(19)
C6 0.028(2) 0.036(3) 0.029(2) -0.002(2) -0.0004(18) 0.0062(19)
C12 0.044(3) 0.035(3) 0.036(3) 0.013(2) -0.005(2) -0.012(2)
C17 0.031(2) 0.039(3) 0.033(3) 0.000(2) 0.007(2) 0.003(2)
C16 0.025(2) 0.050(3) 0.050(3) 0.003(2) 0.017(2) -0.002(2)
C10 0.049(3) 0.047(3) 0.030(3) 0.005(2) 0.003(2) -0.019(2)
C31 0.032(2) 0.027(3) 0.035(3) 0.000(2) 0.016(2) -0.0007(19)
C29 0.063(3) 0.036(3) 0.028(3) -0.002(2) 0.001(2) -0.012(2)
C11 0.042(3) 0.032(3) 0.039(3) 0.004(2) -0.002(2) -0.014(2)
C22 0.034(2) 0.027(2) 0.034(2) -0.0075(19) 0.009(2) 0.0048(19)
C9 0.049(3) 0.036(3) 0.042(3) 0.001(2) 0.009(2) -0.023(2)
C30 0.064(3) 0.025(3) 0.046(3) -0.003(2) 0.004(2) -0.009(2)
C5 0.037(2) 0.026(2) 0.034(3) -0.0017(19) 0.006(2) -0.0011(19)
C13 0.033(3) 0.058(3) 0.066(3) 0.025(3) 0.020(2) 0.010(2)
C18 0.028(2) 0.055(3) 0.055(3) 0.001(3) 0.017(2) -0.008(2)
C15 0.046(3) 0.063(4) 0.082(4) 0.023(3) 0.039(3) 0.001(3)
C14 0.045(3) 0.070(4) 0.113(4) 0.049(3) 0.044(3) 0.016(3)
O6 0.0292(15) 0.0397(17) 0.0328(16) -0.0003(13) -0.0004(13) 0.0070(13)
O4 0.0456(17) 0.0318(17) 0.0367(17) -0.0103(13) 0.0043(14) 0.0125(14)
O5 0.0293(15) 0.0207(16) 0.0492(18) -0.0058(13) 0.0099(13) 0.0049(12)
O7 0.0285(15) 0.070(2) 0.0296(16) 0.0033(15) 0.0053(13) 0.0156(14)
O10 0.0454(17) 0.0221(16) 0.0361(17) -0.0064(13) 0.0024(13) 0.0121(13)
O9 0.0359(16) 0.0399(17) 0.0282(16) -0.0086(13) 0.0042(13) 0.0090(13)
O3 0.0402(17) 0.0424(18) 0.0302(17) -0.0106(14) 0.0042(14) -0.0012(13)
O0AA 0.0466(17) 0.0399(17) 0.0325(16) -0.0021(13) 0.0181(14) 0.0082(13)
O8 0.0328(16) 0.0343(18) 0.060(2) -0.0057(15) 0.0059(15) 0.0108(13)
O1AA 0.0259(14) 0.0299(16) 0.0492(18) 0.0149(13) 0.0098(13) 0.0005(12)
N4 0.0286(19) 0.026(2) 0.037(2) -0.0009(16) 0.0142(16) 0.0025(15)
N3 0.0268(19) 0.044(2) 0.033(2) 0.0033(17) 0.0073(16) 0.0040(16)
N2 0.0238(17) 0.0254(19) 0.0242(18) -0.0019(15) 0.0063(14) 0.0039(14)
N1 0.0244(18) 0.033(2) 0.039(2) 0.0050(16) 0.0128(16) 0.0059(15)
N6 0.0239(19) 0.048(2) 0.071(3) -0.004(2) 0.0205(18) -0.0027(18)
N5 0.025(2) 0.050(3) 0.078(3) -0.006(2) 0.0224(19) -0.0039(18)
C46 0.033(2) 0.027(2) 0.039(3) 0.0009(19) 0.014(2) 0.0003(19)
C39 0.031(2) 0.025(2) 0.027(2) 0.0014(18) 0.0076(19) 0.0021(18)
C41 0.046(3) 0.039(3) 0.060(3) 0.023(2) 0.022(2) 0.013(2)
C42 0.034(2) 0.026(2) 0.036(3) 0.0003(19) 0.013(2) 0.0010(19)
C43 0.037(2) 0.039(3) 0.039(3) 0.003(2) 0.016(2) 0.002(2)
C38 0.027(2) 0.026(2) 0.030(2) -0.0034(18) 0.0088(18) -0.0042(18)
C36 0.043(3) 0.026(2) 0.045(3) 0.005(2) 0.010(2) -0.001(2)
C35 0.028(2) 0.031(3) 0.031(2) -0.0026(19) 0.0077(19) 0.0030(18)
C37 0.039(2) 0.027(3) 0.054(3) 0.003(2) 0.018(2) -0.010(2)
C45 0.036(2) 0.030(3) 0.058(3) -0.003(2) 0.022(2) -0.009(2)
C44 0.054(3) 0.030(3) 0.055(3) 0.007(2) 0.022(2) 0.005(2)
C40 0.029(2) 0.045(3) 0.047(3) 0.013(2) 0.013(2) 0.009(2)
O11 0.0520(18) 0.0362(17) 0.0506(19) 0.0091(14) 0.0366(15) 0.0143(14)
O12 0.0301(16) 0.0278(17) 0.093(2) 0.0196(16) 0.0103(16) -0.0014(13)
C48 0.030(2) 0.031(3) 0.034(3) -0.002(2) 0.0106(19) -0.0018(19)
C49 0.027(2) 0.039(3) 0.045(3) -0.001(2) 0.018(2) -0.008(2)
C47 0.044(3) 0.035(3) 0.049(3) 0.005(2) 0.023(2) -0.006(2)
N7 0.0232(19) 0.039(2) 0.057(2) 0.0016(19) 0.0141(17) -0.0015(16)
C50 0.026(2) 0.037(3) 0.041(3) 0.000(2) 0.0090(19) -0.009(2)
N8 0.0210(18) 0.036(2) 0.053(2) 0.0013(18) 0.0105(16) -0.0022(15)
C51 0.031(3) 0.045(3) 0.074(3) -0.002(3) 0.024(2) -0.009(2)
C52 0.045(3) 0.031(3) 0.066(3) -0.001(2) 0.024(2) -0.012(2)

loop_
_atom_type_symbol
_atom_type_description
_atom_type_scat_dispersion_real
_atom_type_scat_dispersion_imag
_atom_type_scat_source
C C 0.0033 0.0016 'International Tables Vol C Tables 4.2.6.8 and 6.1.1.4'
H H 0.0000 0.0000 'International Tables Vol C Tables 4.2.6.8 and 6.1.1.4'
Cd Cd -0.8075 1.2024 'International Tables Vol C Tables 4.2.6.8 and 6.1.1.4'
N N 0.0061 0.0033 'International Tables Vol C Tables 4.2.6.8 and 6.1.1.4'
O O 0.0106 0.0060 'International Tables Vol C Tables 4.2.6.8 and 6.1.1.4'
S S 0.1246 0.1234 'International Tables Vol C Tables 4.2.6.8 and 6.1.1.4'

loop_
_geom_angle_atom_site_label_1
_geom_angle_atom_site_label_2
_geom_angle_atom_site_label_3
_geom_angle
_geom_angle_site_symmetry_1
_geom_angle_site_symmetry_3
O6 Cd1 O4 138.70(8) . .
O6 Cd1 O3 84.29(8) . .
O6 Cd1 N4 88.79(10) . .
O6 Cd1 N3 83.25(9) . .
O4 Cd1 O3 54.61(8) . .
O8 Cd1 O6 129.63(9) . .
O8 Cd1 O4 90.20(9) . .
O8 Cd1 O3 144.14(9) . .
O8 Cd1 N4 97.85(10) . .
O8 Cd1 N3 86.25(10) . .
N4 Cd1 O4 96.88(9) . .
N4 Cd1 O3 93.57(9) . .
N4 Cd1 N3 171.92(10) . .
N3 Cd1 O4 90.04(9) . .
N3 Cd1 O3 87.02(9) . .
O5 Cd2 O7 114.87(9) . .
O5 Cd2 O10 95.30(9) . .
O5 Cd2 O9 148.88(9) . .
O5 Cd2 N2 101.45(9) . .
O5 Cd2 N1 87.22(9) . .
O7 Cd2 O10 149.10(9) . .
O7 Cd2 O9 94.21(8) . .
O7 Cd2 N2 85.09(9) . .
O7 Cd2 N1 86.13(10) . .
O10 Cd2 O9 54.91(8) . .
O10 Cd2 N2 95.79(9) . .
O10 Cd2 N1 88.95(9) . .
N2 Cd2 O9 91.38(9) . .
N2 Cd2 N1 169.65(10) . .
N1 Cd2 O9 83.80(9) . .
C4 S3 C8 105.94(16) . .
O0AA S3 C4 107.70(17) . .
O0AA S3 C8 107.55(16) . .
O1AA S3 C4 108.57(16) . .
O1AA S3 C8 108.25(16) . .
O1AA S3 O0AA 118.20(15) . .
C26 S4 C23 108.06(15) . .
O11 S4 C26 106.82(16) . .
O11 S4 C23 107.16(17) . .
O12 S4 C26 107.21(17) . .
O12 S4 C23 107.34(16) . .
O12 S4 O11 119.79(16) . .
C25 C20 C19 120.3(3) . .
C25 C20 C21 119.2(3) . .
C21 C20 C19 120.5(3) . .
C3 C4 S3 118.6(3) . .
C3 C4 C5 121.2(3) . .
C5 C4 S3 120.3(3) . .
C10 C32 C31 121.1(4) 4_575 .
C10 C32 C11 119.6(3) 4_575 4_575
C11 C32 C31 119.2(3) 4_575 .
O6 C19 C20 118.2(3) . .
O6 C19 O5 124.1(3) . .
O5 C19 C20 117.7(3) . .
C28 C34 C33 120.4(3) 4_686 .
C28 C34 C29 119.0(3) 4_686 4_686
C29 C34 C33 120.5(3) 4_686 .
C34 C33 Cd1 176.1(3) . .
O4 C33 Cd1 59.03(19) . .
O4 C33 C34 117.3(4) . .
O3 C33 Cd1 63.90(19) . .
O3 C33 C34 119.8(3) . .
O3 C33 O4 122.9(4) . .
C20 C25 H25 119.8 . .
C20 C25 C24 120.4(3) . .
C24 C25 H25 119.8 . .
O7 C7 C1 119.8(4) . .
O7 C7 O8 122.8(4) . .
O8 C7 C1 117.4(4) . .
C2 C1 C7 118.9(3) . .
C6 C1 C7 121.0(3) . .
C6 C1 C2 120.0(3) . .
C25 C24 H24 120.2 . .
C23 C24 C25 119.7(3) . .
C23 C24 H24 120.2 . .
C4 C3 H3 120.4 . .
C4 C3 C2 119.1(4) . .
C2 C3 H3 120.4 . .
C27 C26 S4 119.2(3) . .
C27 C26 C30 120.6(3) . .
C30 C26 S4 120.1(3) . .
C20 C21 H21 119.6 . .
C20 C21 C22 120.8(3) . .
C22 C21 H21 119.6 . .
C1 C2 H2 120.1 . .
C3 C2 C1 119.8(4) . .
C3 C2 H2 120.1 . .
C12 C8 S3 118.4(3) . .
C12 C8 C9 120.9(3) . .
C9 C8 S3 120.6(3) . .
C24 C23 S4 120.1(3) . .
C24 C23 C22 120.5(3) . .
C22 C23 S4 119.3(3) . .
C34 C28 H28 119.5 4_585 .
C27 C28 C34 120.9(4) . 4_585
C27 C28 H28 119.5 . .
C26 C27 H27 120.0 . .
C28 C27 C26 119.9(4) . .
C28 C27 H27 120.0 . .
C1 C6 H6 119.8 . .
C5 C6 C1 120.3(4) . .
C5 C6 H6 119.8 . .
C8 C12 H12 120.0 . .
C8 C12 C11 120.0(4) . .
C11 C12 H12 120.0 . .
C16 C17 H17 118.4 . .
N3 C17 H17 118.4 . .
N3 C17 C16 123.1(4) . .
C17 C16 C18 120.5(4) . .
C15 C16 C17 118.1(4) . .
C15 C16 C18 121.3(4) . .
C32 C10 H10 119.9 4_676 .
C32 C10 C9 120.2(4) 4_676 .
C9 C10 H10 119.9 . .
C32 C31 Cd2 174.6(3) . .
O10 C31 Cd2 57.31(19) . .
O10 C31 C32 117.3(4) . .
O10 C31 O9 123.0(4) . .
O9 C31 Cd2 65.66(19) . .
O9 C31 C32 119.7(3) . .
C34 C29 H29 119.8 4_585 .
C34 C29 C30 120.4(4) 4_585 .
C30 C29 H29 119.8 . .
C32 C11 H11 120.0 4_676 .
C12 C11 C32 120.1(4) . 4_676
C12 C11 H11 120.0 . .
C21 C22 H22 120.3 . .
C23 C22 C21 119.4(3) . .
C23 C22 H22 120.3 . .
C8 C9 C10 119.1(3) . .
C8 C9 H9 120.5 . .
C10 C9 H9 120.5 . .
C26 C30 C29 119.1(4) . .
C26 C30 H30 120.5 . .
C29 C30 H30 120.5 . .
C4 C5 H5 120.2 . .
C6 C5 C4 119.6(3) . .
C6 C5 H5 120.2 . .
C14 C13 H13 118.3 . .
N3 C13 H13 118.3 . .
N3 C13 C14 123.5(4) . .
C16 C18 H18 119.9 . .
N5 C18 C16 120.2(4) . .
N5 C18 H18 119.9 . .
C16 C15 H15 120.3 . .
C16 C15 C14 119.3(4) . .
C14 C15 H15 120.3 . .
C13 C14 C15 118.9(4) . .
C13 C14 H14 120.6 . .
C15 C14 H14 120.6 . .
C19 O6 Cd1 145.0(2) . .
C33 O4 Cd1 93.5(2) . .
C19 O5 Cd2 118.0(2) . .
C7 O7 Cd2 157.7(2) . .
C31 O10 Cd2 95.3(2) . .
C31 O9 Cd2 86.8(2) . .
C33 O3 Cd1 89.0(2) . .
C7 O8 Cd1 104.8(2) . .
C46 N4 Cd1 123.4(2) . .
C46 N4 C43 117.8(3) . .
C43 N4 Cd1 118.7(2) . .
C17 N3 Cd1 126.8(3) . .
C13 N3 Cd1 116.1(3) . .
C13 N3 C17 117.0(3) . .
C39 N2 Cd2 124.7(2) . .
C39 N2 C35 117.4(3) . .
C35 N2 Cd2 117.9(2) . .
C42 N1 Cd2 121.3(2) . .
C42 N1 C40 117.5(3) . .
C40 N1 Cd2 120.9(2) . .
C51 N6 N5 110.4(3) . .
C18 N5 N6 112.6(3) . .
N4 C46 H46 118.1 . .
N4 C46 C45 123.8(4) . .
C45 C46 H46 118.1 . .
N2 C39 H39 118.4 . .
N2 C39 C38 123.3(3) . .
C38 C39 H39 118.4 . .
C40 C41 H41 120.8 . .
C40 C41 C47 118.4(4) . .
C47 C41 H41 120.8 . .
N1 C42 H42 118.4 . .
N1 C42 C48 123.2(3) . .
C48 C42 H42 118.4 . .
N4 C43 H43 118.6 . .
N4 C43 C44 122.8(4) . .
C44 C43 H43 118.6 . .
C39 C38 C50 123.2(3) . .
C37 C38 C39 117.6(3) . .
C37 C38 C50 119.1(3) . .
C35 C36 H36 120.6 . .
C35 C36 C37 118.7(4) . .
C37 C36 H36 120.6 . .
N2 C35 C36 123.5(3) . .
N2 C35 H35 118.3 . .
C36 C35 H35 118.3 . .
C38 C37 H37 120.2 . .
C36 C37 C38 119.5(3) . .
C36 C37 H37 120.2 . .
C46 C45 C51 123.5(4) . 1_455
C52 C45 C46 117.5(4) . .
C52 C45 C51 119.0(4) . 1_455
C43 C44 H44 120.7 . .
C43 C44 C52 118.5(4) . .
C52 C44 H44 120.7 . .
N1 C40 C41 123.6(4) . .
N1 C40 H40 118.2 . .
C41 C40 H40 118.2 . .
C42 C48 C49 121.2(4) . .
C47 C48 C42 117.7(3) . .
C47 C48 C49 121.1(4) . .
C48 C49 H49 119.9 . .
N7 C49 C48 120.2(3) . .
N7 C49 H49 119.9 . .
C41 C47 C48 119.6(4) . .
C41 C47 H47 120.2 . .
C48 C47 H47 120.2 . .
C49 N7 N8 111.6(3) . 1_455
C38 C50 H50 118.5 . .
N8 C50 C38 123.0(3) . .
N8 C50 H50 118.5 . .
C50 N8 N7 110.3(3) . 1_655
N6 C51 C45 122.3(4) . 1_655
N6 C51 H51 118.8 . .
C45 C51 H51 118.8 1_655 .
C45 C52 C44 119.6(4) . .
C45 C52 H52 120.2 . .
C44 C52 H52 120.2 . .

loop_
_geom_bond_atom_site_label_1
_geom_bond_atom_site_label_2
_geom_bond_distance
_geom_bond_site_symmetry_2
Cd1 O6 2.281(2) .
Cd1 O4 2.347(2) .
Cd1 O3 2.454(2) .
Cd1 O8 2.278(2) .
Cd1 N4 2.306(3) .
Cd1 N3 2.331(3) .
Cd2 O5 2.239(2) .
Cd2 O7 2.271(3) .
Cd2 O10 2.296(2) .
Cd2 O9 2.479(2) .
Cd2 N2 2.316(3) .
Cd2 N1 2.359(3) .
S3 C4 1.754(3) .
S3 C8 1.758(3) .
S3 O0AA 1.449(2) .
S3 O1AA 1.438(2) .
S4 C26 1.765(3) .
S4 C23 1.771(3) .
S4 O11 1.445(2) .
S4 O12 1.438(3) .
C20 C19 1.509(5) .
C20 C25 1.378(4) .
C20 C21 1.379(4) .
C4 C3 1.379(4) .
C4 C5 1.381(5) .
C32 C10 1.366(5) 4_575
C32 C31 1.504(5) .
C32 C11 1.380(5) 4_575
C19 O6 1.254(4) .
C19 O5 1.255(4) .
C34 C33 1.513(5) .
C34 C28 1.382(4) 4_686
C34 C29 1.385(5) 4_686
C33 O4 1.263(4) .
C33 O3 1.246(4) .
C25 H25 0.9300 .
C25 C24 1.386(4) .
C7 C1 1.504(5) .
C7 O7 1.246(4) .
C7 O8 1.263(4) .
C1 C2 1.394(5) .
C1 C6 1.377(5) .
C24 H24 0.9300 .
C24 C23 1.375(4) .
C3 H3 0.9300 .
C3 C2 1.387(5) .
C26 C27 1.374(4) .
C26 C30 1.383(5) .
C21 H21 0.9300 .
C21 C22 1.382(4) .
C2 H2 0.9300 .
C8 C12 1.359(5) .
C8 C9 1.370(5) .
C23 C22 1.377(4) .
C28 C34 1.382(4) 4_585
C28 H28 0.9300 .
C28 C27 1.364(4) .
C27 H27 0.9300 .
C6 H6 0.9300 .
C6 C5 1.373(4) .
C12 H12 0.9300 .
C12 C11 1.380(4) .
C17 H17 0.9300 .
C17 C16 1.394(5) .
C17 N3 1.335(4) .
C16 C18 1.474(5) .
C16 C15 1.365(5) .
C10 C32 1.366(5) 4_676
C10 H10 0.9300 .
C10 C9 1.398(5) .
C31 O10 1.256(4) .
C31 O9 1.256(4) .
C29 C34 1.385(5) 4_585
C29 H29 0.9300 .
C29 C30 1.385(5) .
C11 C32 1.380(5) 4_676
C11 H11 0.9300 .
C22 H22 0.9300 .
C9 H9 0.9300 .
C30 H30 0.9300 .
C5 H5 0.9300 .
C13 H13 0.9300 .
C13 C14 1.369(5) .
C13 N3 1.335(4) .
C18 H18 0.9300 .
C18 N5 1.256(4) .
C15 H15 0.9300 .
C15 C14 1.372(5) .
C14 H14 0.9300 .
N4 C46 1.328(4) .
N4 C43 1.341(4) .
N2 C39 1.335(4) .
N2 C35 1.340(4) .
N1 C42 1.333(4) .
N1 C40 1.336(4) .
N6 N5 1.420(4) .
N6 C51 1.258(4) .
C46 H46 0.9300 .
C46 C45 1.389(4) .
C39 H39 0.9300 .
C39 C38 1.392(4) .
C41 H41 0.9300 .
C41 C40 1.374(5) .
C41 C47 1.379(5) .
C42 H42 0.9300 .
C42 C48 1.396(4) .
C43 H43 0.9300 .
C43 C44 1.375(5) .
C38 C37 1.387(5) .
C38 C50 1.468(5) .
C36 H36 0.9300 .
C36 C35 1.369(4) .
C36 C37 1.375(5) .
C35 H35 0.9300 .
C37 H37 0.9300 .
C45 C51 1.469(5) 1_455
C45 C52 1.378(5) .
C44 H44 0.9300 .
C44 C52 1.388(5) .
C40 H40 0.9300 .
C48 C49 1.479(5) .
C48 C47 1.381(5) .
C49 H49 0.9300 .
C49 N7 1.267(4) .
C47 H47 0.9300 .
N7 N8 1.415(4) 1_455
C50 H50 0.9300 .
C50 N8 1.274(4) .
N8 N7 1.415(4) 1_655
C51 C45 1.469(5) 1_655
C51 H51 0.9300 .
C52 H52 0.9300 .

loop_
_geom_torsion_atom_site_label_1
_geom_torsion_atom_site_label_2
_geom_torsion_atom_site_label_3
_geom_torsion_atom_site_label_4
_geom_torsion
_geom_torsion_site_symmetry_1
_geom_torsion_site_symmetry_4
Cd1 N4 C46 C45 177.8(3) . .
Cd1 N4 C43 C44 -178.3(3) . .
Cd2 N2 C39 C38 -179.4(2) . .
Cd2 N2 C35 C36 179.0(3) . .
Cd2 N1 C42 C48 172.8(3) . .
Cd2 N1 C40 C41 -172.4(3) . .
S3 C4 C3 C2 179.1(3) . .
S3 C4 C5 C6 -179.2(3) . .
S3 C8 C12 C11 174.3(3) . .
S3 C8 C9 C10 -172.8(3) . .
S4 C26 C27 C28 -177.3(3) . .
S4 C26 C30 C29 175.9(3) . .
S4 C23 C22 C21 175.8(3) . .
C20 C19 O6 Cd1 101.4(4) . .
C20 C19 O5 Cd2 -173.1(2) . .
C20 C25 C24 C23 -1.7(5) . .
C20 C21 C22 C23 -0.8(5) . .
C4 S3 C8 C12 83.2(3) . .
C4 S3 C8 C9 -100.6(3) . .
C4 C3 C2 C1 0.3(6) . .
C32 C10 C9 C8 -1.3(6) 4_676 .
C32 C31 O10 Cd2 179.1(3) . .
C32 C31 O9 Cd2 -179.2(3) . .
C19 C20 C25 C24 -178.4(3) . .
C19 C20 C21 C22 179.6(3) . .
C34 C33 O4 Cd1 -178.6(3) . .
C34 C33 O3 Cd1 178.7(3) . .
C34 C28 C27 C26 0.7(5) 4_585 .
C34 C29 C30 C26 2.1(6) 4_585 .
C25 C20 C19 O6 168.5(3) . .
C25 C20 C19 O5 -10.6(5) . .
C25 C20 C21 C22 0.7(5) . .
C25 C24 C23 S4 -174.5(3) . .
C25 C24 C23 C22 1.6(5) . .
C7 C1 C2 C3 -179.0(3) . .
C7 C1 C6 C5 178.8(3) . .
C1 C7 O7 Cd2 -58.9(8) . .
C1 C7 O8 Cd1 169.2(2) . .
C1 C6 C5 C4 -0.1(5) . .
C24 C23 C22 C21 -0.3(5) . .
C3 C4 C5 C6 -0.4(5) . .
C26 S4 C23 C24 -90.7(3) . .
C26 S4 C23 C22 93.2(3) . .
C21 C20 C19 O6 -10.4(5) . .
C21 C20 C19 O5 170.4(3) . .
C21 C20 C25 C24 0.6(5) . .
C2 C1 C6 C5 0.7(5) . .
C8 S3 C4 C3 86.6(3) . .
C8 S3 C4 C5 -94.6(3) . .
C8 C12 C11 C32 -1.6(6) . 4_676
C23 S4 C26 C27 -95.3(3) . .
C23 S4 C26 C30 87.8(3) . .
C28 C34 C33 O4 -20.9(5) 4_686 .
C28 C34 C33 O3 158.3(3) 4_686 .
C27 C26 C30 C29 -1.0(6) . .
C6 C1 C2 C3 -0.8(6) . .
C12 C8 C9 C10 3.4(6) . .
C17 C16 C18 N5 8.3(6) . .
C17 C16 C15 C14 -2.5(7) . .
C16 C17 N3 Cd1 -176.1(3) . .
C16 C17 N3 C13 -0.4(6) . .
C16 C18 N5 N6 -179.1(3) . .
C16 C15 C14 C13 2.5(7) . .
C10 C32 C31 O10 -178.1(3) 4_575 .
C10 C32 C31 O9 2.3(5) 4_575 .
C29 C34 C33 O4 160.7(3) 4_686 .
C29 C34 C33 O3 -20.1(5) 4_686 .
C11 C32 C31 O10 3.1(5) 4_575 .
C11 C32 C31 O9 -176.4(3) 4_575 .
C9 C8 C12 C11 -2.0(6) . .
C30 C26 C27 C28 -0.4(6) . .
C5 C4 C3 C2 0.3(5) . .
C18 C16 C15 C14 178.9(4) . .
C15 C16 C18 N5 -173.1(4) . .
C14 C13 N3 Cd1 176.6(4) . .
C14 C13 N3 C17 0.5(6) . .
O6 C19 O5 Cd2 7.8(5) . .
O4 C33 O3 Cd1 -2.1(4) . .
O5 C19 O6 Cd1 -79.5(5) . .
O7 C7 C1 C2 174.3(3) . .
O7 C7 C1 C6 -3.8(5) . .
O7 C7 O8 Cd1 -10.4(4) . .
O10 C31 O9 Cd2 1.3(3) . .
O9 C31 O10 Cd2 -1.4(4) . .
O3 C33 O4 Cd1 2.2(4) . .
O0AA S3 C4 C3 -158.5(3) . .
O0AA S3 C4 C5 20.3(3) . .
O0AA S3 C8 C12 -31.8(3) . .
O0AA S3 C8 C9 144.5(3) . .
O8 C7 C1 C2 -5.3(5) . .
O8 C7 C1 C6 176.5(3) . .
O8 C7 O7 Cd2 120.7(6) . .
O1AA S3 C4 C3 -29.5(3) . .
O1AA S3 C4 C5 149.3(3) . .
O1AA S3 C8 C12 -160.5(3) . .
O1AA S3 C8 C9 15.7(3) . .
N4 C46 C45 C51 178.0(4) . 1_455
N4 C46 C45 C52 0.4(6) . .
N4 C43 C44 C52 0.5(6) . .
N3 C17 C16 C18 -179.9(4) . .
N3 C17 C16 C15 1.4(6) . .
N3 C13 C14 C15 -1.6(7) . .
N2 C39 C38 C37 0.9(5) . .
N2 C39 C38 C50 -177.2(3) . .
N1 C42 C48 C49 178.0(3) . .
N1 C42 C48 C47 -0.6(6) . .
N5 N6 C51 C45 -178.7(3) . 1_655
C46 N4 C43 C44 -0.5(5) . .
C46 C45 C52 C44 -0.4(6) . .
C39 N2 C35 C36 -0.1(5) . .
C39 C38 C37 C36 -1.0(5) . .
C39 C38 C50 N8 11.1(6) . .
C42 N1 C40 C41 1.1(6) . .
C42 C48 C49 N7 -5.0(6) . .
C42 C48 C47 C41 1.5(6) . .
C43 N4 C46 C45 0.1(6) . .
C43 C44 C52 C45 0.0(6) . .
C38 C50 N8 N7 178.9(3) . 1_655
C35 N2 C39 C38 -0.4(5) . .
C35 C36 C37 C38 0.6(6) . .
C37 C38 C50 N8 -167.0(4) . .
C37 C36 C35 N2 0.0(6) . .
C40 N1 C42 C48 -0.6(5) . .
C40 C41 C47 C48 -1.1(6) . .
O11 S4 C26 C27 19.8(3) . .
O11 S4 C26 C30 -157.2(3) . .
O11 S4 C23 C24 154.6(3) . .
O11 S4 C23 C22 -21.5(3) . .
O12 S4 C26 C27 149.3(3) . .
O12 S4 C26 C30 -27.6(3) . .
O12 S4 C23 C24 24.7(3) . .
O12 S4 C23 C22 -151.4(3) . .
C48 C49 N7 N8 -179.9(3) . 1_455
C49 C48 C47 C41 -177.1(4) . .
C47 C41 C40 N1 -0.2(6) . .
C47 C48 C49 N7 173.6(4) . .
C50 C38 C37 C36 177.3(3) . .
C51 N6 N5 C18 175.3(4) . .
C51 C45 C52 C44 -178.2(4) 1_455 .
